data_7132904
loop_
_publ_author_name
'Sadaphal, Vikas Ashokrao'
'Wu, Tien-Lin'
'Liu, Rai-Shung'

_publ_section_title
;
 Synthesis of two nitrogen-containing polyaromatic compounds through gold
 catalysis/DBU-promoted cyclizations.
;
_journal_issue 32
_journal_name_full 'Chemical communications (Cambridge, England)'
_journal_page_first 4294
_journal_page_last 4297
_journal_paper_doi 10.1039/d4cc00113c
_journal_volume 60
_journal_year 2024
_chemical_formula_moiety 'C23 H16 N2 O'
_chemical_formula_sum 'C23 H16 N2 O'
_chemical_formula_weight 336.38
_space_group_crystal_system monoclinic
_space_group_IT_number 14
_space_group_name_Hall '-P 2ybc'
_space_group_name_H-M_alt 'P 1 21/c 1'
_atom_sites_solution_hydrogens geom
_atom_sites_solution_primary dual
_audit_creation_date 2023-08-31
_audit_creation_method
;
Olex2 1.5
(compiled 2023.08.24 svn.re1ec1418 for OlexSys, GUI svn.r6817)
;
_audit_update_record
;
2023-09-01 deposited with the CCDC.	2024-03-20 downloaded from the CCDC.
;
_cell_angle_alpha 90
_cell_angle_beta 102.4803(11)
_cell_angle_gamma 90
_cell_formula_units_Z 4
_cell_length_a 12.43235(13)
_cell_length_b 12.20419(15)
_cell_length_c 11.52302(14)
_cell_measurement_reflns_used 7341
_cell_measurement_temperature 109(6)
_cell_measurement_theta_max 74.2820
_cell_measurement_theta_min 3.5720
_cell_volume 1707.04(4)
_computing_cell_refinement 'CrysAlisPro 1.171.42.96a (Rigaku OD, 2023)'
_computing_data_collection 'CrysAlisPro 1.171.42.96a (Rigaku OD, 2023)'
_computing_data_reduction 'CrysAlisPro 1.171.42.96a (Rigaku OD, 2023)'
_computing_molecular_graphics 'Olex2 1.5 (Dolomanov et al., 2009)'
_computing_publication_material 'Olex2 1.5 (Dolomanov et al., 2009)'
_computing_structure_refinement 'SHELXL 2018/3 (Sheldrick, 2015)'
_computing_structure_solution 'SHELXT  (Sheldrick, 2015)'
_diffrn_ambient_environment N~2~
_diffrn_ambient_temperature 109(6)
_diffrn_detector 'Hybrid Pixel Array Detector'
_diffrn_detector_area_resol_mean 10.0000
_diffrn_detector_type 'HyPix-Arc 150'
_diffrn_measured_fraction_theta_full 0.999
_diffrn_measured_fraction_theta_max 0.947
_diffrn_measurement_details
;
List of Runs (angles in degrees, time in seconds):

  # Type    Start    End  Width  t~exp~   \w     \q     \k     \f   Frames
#--------------------------------------------------------------------------
  1  \w     48.00  92.00   0.50    0.05    --   75.94-111.00 150.00   88
  2  \w     58.00  84.00   0.50    0.05    --   83.87-102.00  52.00   52
  3  \w     36.00  61.00   0.50    0.05    --   75.94-102.00  52.00   50
  4  \w     14.00  39.00   0.50    0.05    --   56.25 -95.00 150.00   50
  5  \w     48.00  80.00   0.50    0.05    --   69.31-102.00  52.00   64
  6  \w     55.00  83.00   0.50    0.05    --   83.87 -95.00 150.00   56
  7  \w     12.00  68.00   0.50    0.05    --   56.25-102.00  52.00  112
  8  \w     54.00  83.00   0.50    0.05    --   83.87 -95.00  90.00   58
  9  \w     47.00  91.00   0.50    0.05    --   83.87 -95.00   0.00   88
 10  \w     14.00  52.00   0.50    0.05    --   56.25 -95.00-120.00   76
 11  \w     32.00  76.00   0.50    0.05    --   69.31 -95.00-150.00   88
 12  \w     50.00  92.00   0.50    0.05    --   83.87 -95.00-120.00   84
 13  \w     53.00 117.00   0.50    0.05    --   83.87  15.00  90.00  128
 14  \w     60.00 110.00   0.50    0.05    --   69.31  15.00  30.00  100
 15  \w     70.00  95.00   0.50    0.05    --   83.87  15.00 -60.00   50
 16  \w     98.00 134.00   0.50    0.05    --   83.87  15.00 -60.00   72
 17  \w     81.00 126.00   0.50    0.05    --   75.94  15.00-150.00   90
 18  \w     51.00 111.00   0.50    0.05    --   75.94  15.00-180.00  120
 19  \w    -87.00 -30.00   0.50    0.05    --  -75.32 111.00 -60.00  114
 20  \w    -91.00 -39.00   0.50    0.05    --  -75.32 -15.00-150.00  104
 21  \w    -80.00 -55.00   0.50    0.05    --  -72.13 102.00 155.00   50
 22  \w    -78.00 -52.00   0.50    0.05    --  -75.32 102.00 155.00   52
 23  \w    -50.00 -25.00   0.50    0.05    --  -59.44 102.00 155.00   50
;
_diffrn_measurement_device 'four-circle diffractometer'
_diffrn_measurement_device_type 'XtaLAB Synergy R, DW system, HyPix-Arc 150'
_diffrn_measurement_method '\w scans'
_diffrn_orient_matrix_type 'CrysAlisPro convention (1999,Acta A55,543-557)'
_diffrn_orient_matrix_UB_11 -0.0421176000
_diffrn_orient_matrix_UB_12 0.0301352000
_diffrn_orient_matrix_UB_13 -0.1318977000
_diffrn_orient_matrix_UB_21 -0.0459372000
_diffrn_orient_matrix_UB_22 -0.1168236000
_diffrn_orient_matrix_UB_23 -0.0254156000
_diffrn_orient_matrix_UB_31 -0.1105478000
_diffrn_orient_matrix_UB_32 0.0371625000
_diffrn_orient_matrix_UB_33 0.0267127000
_diffrn_radiation_monochromator mirror
_diffrn_radiation_probe x-ray
_diffrn_radiation_type 'Cu K\a'
_diffrn_radiation_wavelength 1.54184
_diffrn_reflns_av_R_equivalents 0.0265
_diffrn_reflns_av_unetI/netI 0.0224
_diffrn_reflns_Laue_measured_fraction_full 0.999
_diffrn_reflns_Laue_measured_fraction_max 0.947
_diffrn_reflns_limit_h_max 10
_diffrn_reflns_limit_h_min -15
_diffrn_reflns_limit_k_max 14
_diffrn_reflns_limit_k_min -15
_diffrn_reflns_limit_l_max 13
_diffrn_reflns_limit_l_min -13
_diffrn_reflns_number 11901
_diffrn_reflns_point_group_measured_fraction_full 0.999
_diffrn_reflns_point_group_measured_fraction_max 0.947
_diffrn_reflns_theta_full 67.684
_diffrn_reflns_theta_max 74.736
_diffrn_reflns_theta_min 3.641
_diffrn_source 'Rotating-anode X-ray tube'
_diffrn_source_type 'Rigaku (Cu) X-ray Source'
_exptl_absorpt_coefficient_mu 0.639
_exptl_absorpt_correction_T_max 1.00000
_exptl_absorpt_correction_T_min 0.92640
_exptl_absorpt_correction_type multi-scan
_exptl_absorpt_process_details
;
CrysAlisPro 1.171.42.96a (Rigaku Oxford Diffraction, 2023)
Empirical absorption correction using spherical harmonics,
implemented in SCALE3 ABSPACK scaling algorithm.
;
_exptl_crystal_colour colourless
_exptl_crystal_colour_primary colourless
_exptl_crystal_density_diffrn 1.309
_exptl_crystal_description needle
_exptl_crystal_F_000 704
_exptl_crystal_size_max 0.24
_exptl_crystal_size_mid 0.07
_exptl_crystal_size_min 0.06
_refine_diff_density_max 0.245
_refine_diff_density_min -0.252
_refine_diff_density_rms 0.035
_refine_ls_extinction_coef 0.0027(3)
_refine_ls_extinction_expression Fc^*^=kFc[1+0.001xFc^2^\l^3^/sin(2\q)]^-1/4^
_refine_ls_extinction_method 'SHELXL-2018/3 (Sheldrick 2018)'
_refine_ls_goodness_of_fit_ref 1.050
_refine_ls_hydrogen_treatment constr
_refine_ls_matrix_type full
_refine_ls_number_parameters 236
_refine_ls_number_reflns 3318
_refine_ls_number_restraints 0
_refine_ls_restrained_S_all 1.050
_refine_ls_R_factor_all 0.0368
_refine_ls_R_factor_gt 0.0337
_refine_ls_shift/su_max 0.000
_refine_ls_shift/su_mean 0.000
_refine_ls_structure_factor_coef Fsqd
_refine_ls_weighting_details 'w=1/[\s^2^(Fo^2^)+(0.0414P)^2^+0.4946P] where P=(Fo^2^+2Fc^2^)/3'
_refine_ls_weighting_scheme calc
_refine_ls_wR_factor_gt 0.0869
_refine_ls_wR_factor_ref 0.0890
_reflns_Friedel_coverage 0.000
_reflns_number_gt 3024
_reflns_number_total 3318
_reflns_threshold_expression 'I > 2\s(I)'
_cod_data_source_file d4cc00113c2.cif
_cod_data_source_block 230884lt_auto
_cod_depositor_comments 'Adding full bibliography for 7132900--7132907.cif.'
_cod_database_code 7132904
_shelx_shelxl_version_number 2018/3
_shelx_space_group_comment
;
The symmetry employed for this shelxl refinement is uniquely defined
by the following loop, which should always be used as a source of
symmetry information in preference to the above space-group names.
They are only intended as comments.
;
_shelx_estimated_absorpt_t_max 0.963
_shelx_estimated_absorpt_t_min 0.862
_olex2_refinement_description
;
1. Fixed Uiso
 At 1.2 times of:
  All C(H) groups, All C(H,H) groups, All N(H) groups
2.a Secondary CH2 refined with riding coordinates:
 C22(H22A,H22B)
2.b Aromatic/amide H refined with riding coordinates:
 C4(H4), C5(H5), C6(H6), C11(H11), C12(H12), C13(H13), C14(H14), C15(H15),
 C18(H18), C19(H19), C20(H20), C21(H21), C25(H25), N9(H9)
;
_olex2_submission_special_instructions 'No special instructions were received'
_oxdiff_exptl_absorpt_empirical_details
;
Empirical correction (ABSPACK) includes:
- Absorption correction using spherical harmonics
- Frame scaling
;
_oxdiff_exptl_absorpt_empirical_full_max 1.173
_oxdiff_exptl_absorpt_empirical_full_min 0.790

loop_
_space_group_symop_operation_xyz
'x, y, z'
'-x, y+1/2, -z+1/2'
'-x, -y, -z'
'x, -y-1/2, z-1/2'

loop_
_atom_site_label
_atom_site_type_symbol
_atom_site_fract_x
_atom_site_fract_y
_atom_site_fract_z
_atom_site_U_iso_or_equiv
_atom_site_adp_type
_atom_site_occupancy
_atom_site_site_symmetry_order
_atom_site_calc_flag
_atom_site_refinement_flags_posn
_atom_site_refinement_flags_adp
_atom_site_refinement_flags_occupancy
_atom_site_disorder_assembly
_atom_site_disorder_group
C1 C 0.26772(9) 0.02587(9) 0.30585(9) 0.0190(2) Uani 1 1 d . . . . .
C2 C 0.18054(8) 0.07353(9) 0.34298(9) 0.0193(2) Uani 1 1 d . . . . .
C3 C 0.18780(9) 0.03716(9) 0.46371(9) 0.0198(2) Uani 1 1 d . . . . .
C4 C 0.12230(9) 0.05329(9) 0.54743(10) 0.0232(2) Uani 1 1 d . . . . .
H4 H 0.059829 0.100072 0.529618 0.028 Uiso 1 1 calc R U . . .
C5 C 0.14952(10) 0.00046(10) 0.65610(10) 0.0267(3) Uani 1 1 d . . . . .
H5 H 0.105089 0.010741 0.712727 0.032 Uiso 1 1 calc R U . . .
C6 C 0.24157(10) -0.06775(10) 0.68328(10) 0.0262(3) Uani 1 1 d . . . . .
H6 H 0.258232 -0.103433 0.758300 0.031 Uiso 1 1 calc R U . . .
C7 C 0.30971(9) -0.08510(9) 0.60387(10) 0.0223(2) Uani 1 1 d . . . . .
C8 C 0.28066(9) -0.03230(9) 0.49269(9) 0.0194(2) Uani 1 1 d . . . . .
C10 C 0.09118(9) 0.13943(9) 0.27087(10) 0.0209(2) Uani 1 1 d . . . . .
C11 C 0.04999(10) 0.23198(10) 0.31813(11) 0.0269(3) Uani 1 1 d . . . . .
H11 H 0.082206 0.255046 0.396698 0.032 Uiso 1 1 calc R U . . .
C12 C -0.03779(10) 0.29057(11) 0.25100(12) 0.0336(3) Uani 1 1 d . . . . .
H12 H -0.065153 0.353167 0.284257 0.040 Uiso 1 1 calc R U . . .
C13 C -0.08556(10) 0.25859(11) 0.13643(12) 0.0338(3) Uani 1 1 d . . . . .
H13 H -0.145890 0.298546 0.091251 0.041 Uiso 1 1 calc R U . . .
C14 C -0.04484(10) 0.16794(11) 0.08805(11) 0.0298(3) Uani 1 1 d . . . . .
H14 H -0.077088 0.145859 0.009150 0.036 Uiso 1 1 calc R U . . .
C15 C 0.04281(9) 0.10909(10) 0.15406(10) 0.0239(2) Uani 1 1 d . . . . .
H15 H 0.070403 0.047348 0.119546 0.029 Uiso 1 1 calc R U . . .
C16 C 0.30074(8) 0.03219(9) 0.19027(9) 0.0198(2) Uani 1 1 d . . . . .
C17 C 0.32435(9) 0.13241(9) 0.14173(9) 0.0211(2) Uani 1 1 d . . . . .
C18 C 0.35614(10) 0.13304(10) 0.03277(10) 0.0265(3) Uani 1 1 d . . . . .
H18 H 0.372091 0.200756 -0.000534 0.032 Uiso 1 1 calc R U . . .
C19 C 0.36477(10) 0.03640(11) -0.02754(10) 0.0302(3) Uani 1 1 d . . . . .
H19 H 0.386213 0.038141 -0.101809 0.036 Uiso 1 1 calc R U . . .
C20 C 0.34209(10) -0.06293(10) 0.02055(10) 0.0286(3) Uani 1 1 d . . . . .
H20 H 0.348118 -0.129374 -0.020517 0.034 Uiso 1 1 calc R U . . .
C21 C 0.31065(9) -0.06479(10) 0.12859(10) 0.0239(2) Uani 1 1 d . . . . .
H21 H 0.295535 -0.133007 0.161453 0.029 Uiso 1 1 calc R U . . .
C22 C 0.31728(9) 0.23900(9) 0.20775(10) 0.0235(2) Uani 1 1 d . . . . .
H22A H 0.243148 0.271328 0.179954 0.028 Uiso 1 1 calc R U . . .
H22B H 0.327413 0.223559 0.293779 0.028 Uiso 1 1 calc R U . . .
C23 C 0.40069(9) 0.31792(9) 0.18928(10) 0.0226(2) Uani 1 1 d . . . . .
C25 C 0.40821(10) -0.15195(10) 0.63864(10) 0.0278(3) Uani 1 1 d . . . . .
H25 H 0.423362 -0.182017 0.716529 0.033 Uiso 1 1 calc R U . . .
N9 N 0.32774(7) -0.03812(7) 0.39628(8) 0.0194(2) Uani 1 1 d . . . . .
H9 H 0.386795 -0.076424 0.392254 0.023 Uiso 1 1 calc R U . . .
N24 N 0.46759(8) 0.37714(8) 0.17414(9) 0.0285(2) Uani 1 1 d . . . . .
O26 O 0.47286(7) -0.17248(8) 0.57583(8) 0.0342(2) Uani 1 1 d . . . . .

loop_
_atom_site_aniso_label
_atom_site_aniso_U_11
_atom_site_aniso_U_22
_atom_site_aniso_U_33
_atom_site_aniso_U_23
_atom_site_aniso_U_13
_atom_site_aniso_U_12
C1 0.0199(5) 0.0174(5) 0.0190(5) 0.0014(4) 0.0029(4) -0.0010(4)
C2 0.0194(5) 0.0184(5) 0.0204(5) -0.0001(4) 0.0050(4) -0.0016(4)
C3 0.0205(5) 0.0184(5) 0.0204(5) -0.0010(4) 0.0043(4) -0.0042(4)
C4 0.0220(5) 0.0242(6) 0.0243(6) -0.0032(4) 0.0069(4) -0.0048(5)
C5 0.0284(6) 0.0311(6) 0.0227(6) -0.0027(5) 0.0106(4) -0.0091(5)
C6 0.0319(6) 0.0271(6) 0.0187(5) 0.0021(4) 0.0032(4) -0.0095(5)
C7 0.0254(5) 0.0196(5) 0.0201(5) 0.0009(4) 0.0011(4) -0.0062(4)
C8 0.0207(5) 0.0177(5) 0.0193(5) -0.0008(4) 0.0030(4) -0.0048(4)
C10 0.0182(5) 0.0212(5) 0.0247(6) 0.0043(4) 0.0075(4) -0.0003(4)
C11 0.0273(6) 0.0249(6) 0.0303(6) 0.0012(5) 0.0097(5) 0.0025(5)
C12 0.0320(6) 0.0261(6) 0.0461(8) 0.0073(5) 0.0158(6) 0.0096(5)
C13 0.0244(6) 0.0346(7) 0.0421(7) 0.0167(6) 0.0067(5) 0.0078(5)
C14 0.0241(6) 0.0358(7) 0.0280(6) 0.0094(5) 0.0026(5) -0.0004(5)
C15 0.0221(5) 0.0247(6) 0.0252(6) 0.0041(4) 0.0061(4) 0.0000(5)
C16 0.0167(5) 0.0233(6) 0.0190(5) 0.0014(4) 0.0027(4) 0.0016(4)
C17 0.0183(5) 0.0240(6) 0.0197(5) 0.0014(4) 0.0016(4) 0.0001(4)
C18 0.0298(6) 0.0289(6) 0.0206(6) 0.0030(4) 0.0052(4) -0.0041(5)
C19 0.0347(7) 0.0375(7) 0.0199(6) -0.0016(5) 0.0093(5) -0.0032(5)
C20 0.0338(6) 0.0287(6) 0.0237(6) -0.0052(5) 0.0071(5) 0.0013(5)
C21 0.0262(6) 0.0226(6) 0.0227(6) 0.0015(4) 0.0048(4) 0.0012(5)
C22 0.0242(5) 0.0221(6) 0.0251(6) 0.0018(4) 0.0076(4) -0.0021(4)
C23 0.0235(5) 0.0204(5) 0.0233(5) 0.0017(4) 0.0036(4) 0.0031(5)
C25 0.0340(6) 0.0238(6) 0.0226(6) 0.0044(5) -0.0003(5) -0.0018(5)
N9 0.0199(4) 0.0190(5) 0.0190(4) 0.0022(3) 0.0035(3) 0.0020(4)
N24 0.0275(5) 0.0252(5) 0.0329(6) 0.0015(4) 0.0067(4) -0.0020(4)
O26 0.0354(5) 0.0345(5) 0.0314(5) 0.0056(4) 0.0046(4) 0.0086(4)

loop_
_atom_type_symbol
_atom_type_description
_atom_type_scat_dispersion_real
_atom_type_scat_dispersion_imag
_atom_type_scat_source
C C 0.0181 0.0091 'International Tables Vol C Tables 4.2.6.8 and 6.1.1.4'
H H 0.0000 0.0000 'International Tables Vol C Tables 4.2.6.8 and 6.1.1.4'
N N 0.0311 0.0180 'International Tables Vol C Tables 4.2.6.8 and 6.1.1.4'
O O 0.0492 0.0322 'International Tables Vol C Tables 4.2.6.8 and 6.1.1.4'

loop_
_geom_angle_atom_site_label_1
_geom_angle_atom_site_label_2
_geom_angle_atom_site_label_3
_geom_angle
_geom_angle_site_symmetry_1
_geom_angle_site_symmetry_3
_geom_angle_publ_flag
C2 C1 C16 130.42(10) . . ?
C2 C1 N9 109.68(9) . . ?
N9 C1 C16 119.88(9) . . ?
C1 C2 C3 106.25(9) . . ?
C1 C2 C10 127.10(10) . . ?
C3 C2 C10 126.39(9) . . ?
C4 C3 C2 133.93(10) . . ?
C4 C3 C8 119.16(10) . . ?
C8 C3 C2 106.85(9) . . ?
C3 C4 H4 120.3 . . ?
C5 C4 C3 119.45(11) . . ?
C5 C4 H4 120.3 . . ?
C4 C5 H5 119.7 . . ?
C4 C5 C6 120.63(10) . . ?
C6 C5 H5 119.7 . . ?
C5 C6 H6 119.0 . . ?
C7 C6 C5 122.00(10) . . ?
C7 C6 H6 119.0 . . ?
C6 C7 C8 117.09(10) . . ?
C6 C7 C25 120.04(10) . . ?
C8 C7 C25 122.84(10) . . ?
C7 C8 C3 121.66(10) . . ?
N9 C8 C3 108.12(9) . . ?
N9 C8 C7 130.18(10) . . ?
C11 C10 C2 121.07(10) . . ?
C11 C10 C15 118.08(10) . . ?
C15 C10 C2 120.82(10) . . ?
C10 C11 H11 119.7 . . ?
C12 C11 C10 120.52(12) . . ?
C12 C11 H11 119.7 . . ?
C11 C12 H12 119.7 . . ?
C13 C12 C11 120.64(12) . . ?
C13 C12 H12 119.7 . . ?
C12 C13 H13 120.3 . . ?
C12 C13 C14 119.46(11) . . ?
C14 C13 H13 120.3 . . ?
C13 C14 H14 119.8 . . ?
C13 C14 C15 120.39(12) . . ?
C15 C14 H14 119.8 . . ?
C10 C15 H15 119.6 . . ?
C14 C15 C10 120.90(11) . . ?
C14 C15 H15 119.6 . . ?
C17 C16 C1 121.86(10) . . ?
C21 C16 C1 119.04(10) . . ?
C21 C16 C17 119.09(10) . . ?
C16 C17 C22 120.49(10) . . ?
C18 C17 C16 119.22(10) . . ?
C18 C17 C22 120.28(10) . . ?
C17 C18 H18 119.5 . . ?
C19 C18 C17 120.97(11) . . ?
C19 C18 H18 119.5 . . ?
C18 C19 H19 120.0 . . ?
C18 C19 C20 119.96(11) . . ?
C20 C19 H19 120.0 . . ?
C19 C20 H20 120.2 . . ?
C21 C20 C19 119.69(11) . . ?
C21 C20 H20 120.2 . . ?
C16 C21 H21 119.5 . . ?
C20 C21 C16 121.07(11) . . ?
C20 C21 H21 119.5 . . ?
C17 C22 H22A 109.3 . . ?
C17 C22 H22B 109.3 . . ?
H22A C22 H22B 107.9 . . ?
C23 C22 C17 111.78(9) . . ?
C23 C22 H22A 109.3 . . ?
C23 C22 H22B 109.3 . . ?
N24 C23 C22 178.07(12) . . ?
C7 C25 H25 117.4 . . ?
O26 C25 C7 125.18(11) . . ?
O26 C25 H25 117.4 . . ?
C1 N9 H9 125.5 . . ?
C8 N9 C1 109.09(9) . . ?
C8 N9 H9 125.5 . . ?

loop_
_geom_bond_atom_site_label_1
_geom_bond_atom_site_label_2
_geom_bond_distance
_geom_bond_site_symmetry_2
_geom_bond_publ_flag
C1 C2 1.3772(15) . ?
C1 C16 1.4780(14) . ?
C1 N9 1.3844(13) . ?
C2 C3 1.4444(15) . ?
C2 C10 1.4739(15) . ?
C3 C4 1.4043(15) . ?
C3 C8 1.4128(15) . ?
C4 H4 0.9500 . ?
C4 C5 1.3838(16) . ?
C5 H5 0.9500 . ?
C5 C6 1.3949(18) . ?
C6 H6 0.9500 . ?
C6 C7 1.3910(16) . ?
C7 C8 1.4095(15) . ?
C7 C25 1.4539(16) . ?
C8 N9 1.3649(13) . ?
C10 C11 1.3983(16) . ?
C10 C15 1.4003(16) . ?
C11 H11 0.9500 . ?
C11 C12 1.3914(17) . ?
C12 H12 0.9500 . ?
C12 C13 1.3816(19) . ?
C13 H13 0.9500 . ?
C13 C14 1.3832(19) . ?
C14 H14 0.9500 . ?
C14 C15 1.3869(16) . ?
C15 H15 0.9500 . ?
C16 C17 1.4021(15) . ?
C16 C21 1.3997(16) . ?
C17 C18 1.3954(15) . ?
C17 C22 1.5190(15) . ?
C18 H18 0.9500 . ?
C18 C19 1.3847(17) . ?
C19 H19 0.9500 . ?
C19 C20 1.3870(18) . ?
C20 H20 0.9500 . ?
C20 C21 1.3833(16) . ?
C21 H21 0.9500 . ?
C22 H22A 0.9900 . ?
C22 H22B 0.9900 . ?
C22 C23 1.4641(15) . ?
C23 N24 1.1434(15) . ?
C25 H25 0.9500 . ?
C25 O26 1.2182(15) . ?
N9 H9 0.8800 . ?

loop_
_geom_torsion_atom_site_label_1
_geom_torsion_atom_site_label_2
_geom_torsion_atom_site_label_3
_geom_torsion_atom_site_label_4
_geom_torsion
_geom_torsion_site_symmetry_1
_geom_torsion_site_symmetry_2
_geom_torsion_site_symmetry_3
_geom_torsion_site_symmetry_4
_geom_torsion_publ_flag
C1 C2 C3 C4 -177.23(12) . . . . ?
C1 C2 C3 C8 -0.31(12) . . . . ?
C1 C2 C10 C11 -140.87(12) . . . . ?
C1 C2 C10 C15 41.10(16) . . . . ?
C1 C16 C17 C18 179.39(10) . . . . ?
C1 C16 C17 C22 0.37(16) . . . . ?
C1 C16 C21 C20 -179.53(10) . . . . ?
C2 C1 C16 C17 58.27(16) . . . . ?
C2 C1 C16 C21 -122.91(13) . . . . ?
C2 C1 N9 C8 -0.26(12) . . . . ?
C2 C3 C4 C5 176.23(11) . . . . ?
C2 C3 C8 C7 -177.98(10) . . . . ?
C2 C3 C8 N9 0.16(12) . . . . ?
C2 C10 C11 C12 -177.00(10) . . . . ?
C2 C10 C15 C14 176.84(10) . . . . ?
C3 C2 C10 C11 45.75(16) . . . . ?
C3 C2 C10 C15 -132.28(12) . . . . ?
C3 C4 C5 C6 0.47(17) . . . . ?
C3 C8 N9 C1 0.05(12) . . . . ?
C4 C3 C8 C7 -0.52(16) . . . . ?
C4 C3 C8 N9 177.62(9) . . . . ?
C4 C5 C6 C7 0.39(18) . . . . ?
C5 C6 C7 C8 -1.25(16) . . . . ?
C5 C6 C7 C25 176.53(11) . . . . ?
C6 C7 C8 C3 1.32(16) . . . . ?
C6 C7 C8 N9 -176.37(11) . . . . ?
C6 C7 C25 O26 179.68(12) . . . . ?
C7 C8 N9 C1 177.98(11) . . . . ?
C8 C3 C4 C5 -0.39(16) . . . . ?
C8 C7 C25 O26 -2.68(18) . . . . ?
C10 C2 C3 C4 -2.72(19) . . . . ?
C10 C2 C3 C8 174.19(10) . . . . ?
C10 C11 C12 C13 -0.21(18) . . . . ?
C11 C10 C15 C14 -1.25(16) . . . . ?
C11 C12 C13 C14 -0.54(19) . . . . ?
C12 C13 C14 C15 0.38(18) . . . . ?
C13 C14 C15 C10 0.53(18) . . . . ?
C15 C10 C11 C12 1.09(16) . . . . ?
C16 C1 C2 C3 178.92(11) . . . . ?
C16 C1 C2 C10 4.47(19) . . . . ?
C16 C1 N9 C8 -179.01(9) . . . . ?
C16 C17 C18 C19 -0.11(17) . . . . ?
C16 C17 C22 C23 145.50(10) . . . . ?
C17 C16 C21 C20 -0.68(17) . . . . ?
C17 C18 C19 C20 -0.26(19) . . . . ?
C18 C17 C22 C23 -33.50(14) . . . . ?
C18 C19 C20 C21 0.16(19) . . . . ?
C19 C20 C21 C16 0.31(18) . . . . ?
C21 C16 C17 C18 0.57(16) . . . . ?
C21 C16 C17 C22 -178.44(10) . . . . ?
C22 C17 C18 C19 178.91(11) . . . . ?
C25 C7 C8 C3 -176.39(10) . . . . ?
C25 C7 C8 N9 5.92(18) . . . . ?
N9 C1 C2 C3 0.35(12) . . . . ?
N9 C1 C2 C10 -174.10(10) . . . . ?
N9 C1 C16 C17 -123.28(11) . . . . ?
N9 C1 C16 C21 55.54(14) . . . . ?
